data_1543864
loop_
_publ_author_name
'G\"orbitz, Carl Henrik'
'Karen, Pavel'
'Du\<sek, Michal'
'Pet\<r\'i\<cek, V\'aclav'

_publ_section_title
;
 An exceptional series of phase transitions in hydrophobic amino acids
 with linear side chains
;
_journal_issue 5
_journal_name_full IUCrJ
_journal_page_first
;
;
_journal_paper_doi 10.1107/S2052252516010472
_journal_volume 3
_journal_year 2016
_chemical_absolute_configuration rm
_chemical_formula_moiety 'C5 H11 N O2'
_chemical_formula_sum 'C5 H11 N O2'
_chemical_formula_weight 117.15
_chemical_name_common L-norvaline
_chemical_name_systematic
;
 S-2-aminopentanoic acid
;
_space_group_crystal_system monoclinic
_space_group_IT_number 5
_space_group_name_Hall 'I 2y'
_space_group_name_H-M_alt 'I 1 2 1'
_symmetry_space_group_name_Hall 'I 2y'
_symmetry_space_group_name_H-M 'I 1 2 1'
_atom_sites_solution_hydrogens geom
_atom_sites_solution_primary direct
_atom_sites_solution_secondary difmap
_audit_creation_method SHELXL-2013
_cell_angle_alpha 90
_cell_angle_beta 93.203(3)
_cell_angle_gamma 90
_cell_formula_units_Z 8
_cell_length_a 9.5868(8)
_cell_length_b 5.1560(4)
_cell_length_c 27.477(3)
_cell_measurement_reflns_used 1800
_cell_measurement_temperature 220(2)
_cell_measurement_theta_max 25.00
_cell_measurement_theta_min 2.50
_cell_volume 1356.1(2)
_computing_cell_refinement 'APEX2 (Bruker, 2014)'
_computing_data_collection 'APEX2 (Bruker, 2014)'
_computing_data_reduction 'APEX2 (Bruker, 2014)'
_computing_molecular_graphics 'MERCURY (Macrae et al., 2008)'
_computing_publication_material 'SHELXL (Sheldrick, 2015b)'
_computing_structure_refinement 'SHELXL (Sheldrick, 2015b)'
_computing_structure_solution 'SHELXT (Sheldrick, 2015a)'
_diffrn_ambient_temperature 220(2)
_diffrn_detector_area_resol_mean 8.3
_diffrn_measured_fraction_theta_full 0.998
_diffrn_measured_fraction_theta_max 0.997
_diffrn_measurement_device_type 'Bruker Apex II CCD diffractometer'
_diffrn_measurement_method 'Sets of exposures each taken over 0.5\% \w rotation'
_diffrn_radiation_monochromator graphite
_diffrn_radiation_type MoK\a
_diffrn_radiation_wavelength 0.71073
_diffrn_reflns_av_R_equivalents 0.0180
_diffrn_reflns_av_unetI/netI 0.0260
_diffrn_reflns_Laue_measured_fraction_full 0.998
_diffrn_reflns_Laue_measured_fraction_max 0.997
_diffrn_reflns_limit_h_max 11
_diffrn_reflns_limit_h_min -11
_diffrn_reflns_limit_k_max 6
_diffrn_reflns_limit_k_min 0
_diffrn_reflns_limit_l_max 33
_diffrn_reflns_limit_l_min 0
_diffrn_reflns_number 2100
_diffrn_reflns_point_group_measured_fraction_full 0.560
_diffrn_reflns_point_group_measured_fraction_max 0.557
_diffrn_reflns_theta_full 25.242
_diffrn_reflns_theta_max 25.736
_diffrn_reflns_theta_min 2.214
_exptl_absorpt_coefficient_mu 0.088
_exptl_absorpt_correction_T_max 1.000
_exptl_absorpt_correction_T_min 0.850
_exptl_absorpt_correction_type multi-scan
_exptl_absorpt_process_details 'SADABS (Bruker, 2014)'
_exptl_crystal_colour colourless
_exptl_crystal_density_diffrn 1.148
_exptl_crystal_density_method 'not measured'
_exptl_crystal_description plate
_exptl_crystal_F_000 512
_exptl_crystal_size_max 0.52
_exptl_crystal_size_mid 0.48
_exptl_crystal_size_min 0.09
_refine_diff_density_max 0.147
_refine_diff_density_min -0.164
_refine_diff_density_rms 0.035
_refine_ls_extinction_method none
_refine_ls_goodness_of_fit_ref 1.106
_refine_ls_hydrogen_treatment constr
_refine_ls_matrix_type full
_refine_ls_number_parameters 259
_refine_ls_number_reflns 1455
_refine_ls_number_restraints 1276
_refine_ls_restrained_S_all 0.806
_refine_ls_R_factor_all 0.0590
_refine_ls_R_factor_gt 0.0441
_refine_ls_shift/su_max 0.002
_refine_ls_shift/su_mean 0.000
_refine_ls_structure_factor_coef Fsqd
_refine_ls_weighting_details
;
 w=1/[\s^2^(Fo^2^)+(0.0480P)^2^+0.7927P]
 where P=(Fo^2^+2Fc^2^)/3
;
_refine_ls_weighting_scheme calc
_refine_ls_wR_factor_gt 0.1038
_refine_ls_wR_factor_ref 0.1097
_reflns_Friedel_coverage 0.000
_reflns_Friedel_fraction_full 0.000
_reflns_Friedel_fraction_max 0.000
_reflns_number_gt 1204
_reflns_number_total 1455
_reflns_threshold_expression 'I > 2\s(I)'
_cod_data_source_file ed5010.cif
_cod_data_source_block Nva220
_cod_database_code 1543864
_shelx_space_group_comment
;
The symmetry employed for this shelxl refinement is uniquely defined
by the following loop, which should always be used as a source of
symmetry information in preference to the above space-group names.
They are only intended as comments.
;
_shelxl_version_number 2013-2

loop_
_space_group_symop_operation_xyz
'x, y, z'
'-x, y, -z'
'x+1/2, y+1/2, z+1/2'
'-x+1/2, y+1/2, -z+1/2'

loop_
_atom_site_label
_atom_site_type_symbol
_atom_site_fract_x
_atom_site_fract_y
_atom_site_fract_z
_atom_site_U_iso_or_equiv
_atom_site_adp_type
_atom_site_occupancy
_atom_site_site_symmetry_order
_atom_site_calc_flag
_atom_site_refinement_flags_posn
_atom_site_refinement_flags_adp
_atom_site_refinement_flags_occupancy
_atom_site_disorder_assembly
_atom_site_disorder_group
O1A O 1.13098(18) 0.6276(10) 0.29420(8) 0.0428(6) Uani 1 1 d . U . . .
O2A O 1.05906(19) 1.0003(11) 0.32363(9) 0.0468(6) Uani 1 1 d . U . . .
N1A N 0.8805(2) 0.4123(11) 0.28969(9) 0.0369(6) Uani 1 1 d . U . . .
H1A H 0.7965 0.3406 0.2940 0.055 Uiso 1 1 calc R U . A 1
H2A H 0.9484 0.3004 0.2995 0.055 Uiso 1 1 calc R U . A 1
H3A H 0.8877 0.4490 0.2579 0.055 Uiso 1 1 calc R U . A 1
C1A C 1.0408(3) 0.7703(11) 0.31141(11) 0.0347(7) Uani 1 1 d . U . . .
C21A C 0.8951(19) 0.653(2) 0.3185(2) 0.0326(13) Uani 0.800(3) 1 d D U P B 1
H21A H 0.8229 0.7781 0.3063 0.039 Uiso 0.800(3) 1 calc R U P B 1
C31A C 0.8727(7) 0.5930(15) 0.3717(2) 0.0480(16) Uani 0.800(3) 1 d D U P B 1
H31A H 0.7888 0.4855 0.3733 0.058 Uiso 0.800(3) 1 calc R U P B 1
H32A H 0.9521 0.4906 0.3850 0.058 Uiso 0.800(3) 1 calc R U P B 1
C41A C 0.8569(7) 0.8264(16) 0.40340(19) 0.0804(18) Uani 0.800(3) 1 d D U P B 1
H41A H 0.7859 0.9415 0.3881 0.097 Uiso 0.800(3) 1 calc R U P B 1
H42A H 0.9455 0.9215 0.4059 0.097 Uiso 0.800(3) 1 calc R U P B 1
C51A C 0.8150(9) 0.755(2) 0.4543(2) 0.134(4) Uani 0.800(3) 1 d D U P B 1
H51A H 0.8007 0.9114 0.4729 0.202 Uiso 0.800(3) 1 calc R U P B 1
H52A H 0.8885 0.6519 0.4705 0.202 Uiso 0.800(3) 1 calc R U P B 1
H53A H 0.7292 0.6547 0.4519 0.202 Uiso 0.800(3) 1 calc R U P B 1
C22A C 0.929(6) 0.672(16) 0.3182(13) 0.0326(13) Uani 0.068(3) 1 d D U P B 2
H22A H 0.8637 0.8018 0.3033 0.039 Uiso 0.068(3) 1 calc R U P B 2
C32A C 0.877(6) 0.650(19) 0.3694(15) 0.0480(16) Uani 0.068(3) 1 d D U P B 2
H33A H 0.8623 0.8245 0.3820 0.058 Uiso 0.068(3) 1 calc R U P B 2
H34A H 0.7870 0.5606 0.3674 0.058 Uiso 0.068(3) 1 calc R U P B 2
C42A C 0.974(5) 0.507(12) 0.4049(13) 0.066(10) Uiso 0.068(3) 1 d D U P B 2
H43A H 1.0672 0.5845 0.4047 0.080 Uiso 0.068(3) 1 calc R U P B 2
H44A H 0.9809 0.3262 0.3946 0.080 Uiso 0.068(3) 1 calc R U P B 2
C52A C 0.924(6) 0.516(15) 0.4565(12) 0.080(17) Uiso 0.068(3) 1 d D U P B 2
H54A H 0.9946 0.4400 0.4788 0.120 Uiso 0.068(3) 1 calc R U P B 2
H55A H 0.8378 0.4185 0.4579 0.120 Uiso 0.068(3) 1 calc R U P B 2
H56A H 0.9080 0.6946 0.4657 0.120 Uiso 0.068(3) 1 calc R U P B 2
C23A C 0.900(12) 0.625(12) 0.3246(11) 0.0326(13) Uani 0.131(3) 1 d D U P B 3
H23A H 0.8211 0.7475 0.3198 0.039 Uiso 0.131(3) 1 calc R U P B 3
C33A C 0.904(4) 0.524(6) 0.3767(13) 0.0480(16) Uani 0.131(3) 1 d D U P B 3
H35A H 0.8197 0.4196 0.3807 0.058 Uiso 0.131(3) 1 calc R U P B 3
H36A H 0.9847 0.4087 0.3818 0.058 Uiso 0.131(3) 1 calc R U P B 3
C43A C 0.912(3) 0.729(9) 0.4152(14) 0.100 Uiso 0.131(3) 1 d D U P B 3
H45A H 0.9825 0.8576 0.4072 0.120 Uiso 0.131(3) 1 calc R U P B 3
H46A H 0.9414 0.6506 0.4466 0.120 Uiso 0.131(3) 1 calc R U P B 3
C53A C 0.773(4) 0.866(9) 0.4200(18) 0.116(14) Uiso 0.131(3) 1 d D U P B 3
H57A H 0.7857 1.0148 0.4414 0.173 Uiso 0.131(3) 1 calc R U P B 3
H58A H 0.7066 0.7471 0.4335 0.173 Uiso 0.131(3) 1 calc R U P B 3
H59A H 0.7366 0.9238 0.3881 0.173 Uiso 0.131(3) 1 calc R U P B 3
O11B O 0.6115(16) 0.225(3) 0.2933(8) 0.035(3) Uani 0.528(3) 1 d D U P C 1
O21B O 0.5450(16) 0.629(3) 0.3113(8) 0.038(4) Uani 0.528(3) 1 d D U P C 1
N11B N 0.350(2) 0.046(4) 0.3081(4) 0.0318(15) Uani 0.528(3) 1 d D U P C 1
H1B H 0.2605 0.0174 0.3149 0.048 Uiso 0.528(3) 1 calc R U P C 1
H2B H 0.4017 -0.0947 0.3165 0.048 Uiso 0.528(3) 1 calc R U P C 1
H3B H 0.3547 0.0760 0.2760 0.048 Uiso 0.528(3) 1 calc R U P C 1
C11B C 0.5309(15) 0.387(3) 0.3109(5) 0.0354(10) Uani 0.528(3) 1 d D U P C 1
C21B C 0.4049(11) 0.276(3) 0.3362(3) 0.0371(12) Uani 0.528(3) 1 d D U P C 1
H21B H 0.3309 0.4097 0.3365 0.045 Uiso 0.528(3) 1 calc R U P C 1
C31B C 0.4473(8) 0.200(3) 0.3887(3) 0.051(2) Uani 0.528(3) 1 d D U P C 1
H31B H 0.5165 0.0601 0.3883 0.061 Uiso 0.528(3) 1 calc R U P C 1
H32B H 0.4919 0.3491 0.4052 0.061 Uiso 0.528(3) 1 calc R U P C 1
C41B C 0.3258(8) 0.111(2) 0.4176(2) 0.070(2) Uani 0.528(3) 1 d D U P C 1
H41B H 0.2720 -0.0198 0.3987 0.084 Uiso 0.528(3) 1 calc R U P C 1
H42B H 0.3623 0.0286 0.4479 0.084 Uiso 0.528(3) 1 calc R U P C 1
C51B C 0.2307(9) 0.330(3) 0.4299(4) 0.121(5) Uani 0.528(3) 1 d D U P C 1
H51B H 0.1527 0.2623 0.4470 0.182 Uiso 0.528(3) 1 calc R U P C 1
H52B H 0.1960 0.4146 0.4001 0.182 Uiso 0.528(3) 1 calc R U P C 1
H53B H 0.2820 0.4540 0.4505 0.182 Uiso 0.528(3) 1 calc R U P C 1
O12B O 0.609(4) 0.252(7) 0.290(3) 0.035(3) Uani 0.232(3) 1 d D U P D 2
O22B O 0.551(4) 0.626(5) 0.3251(15) 0.038(4) Uani 0.232(3) 1 d D U P D 2
N12B N 0.360(3) 0.037(6) 0.2958(6) 0.0318(15) Uani 0.232(3) 1 d D U P D 2
H4B H 0.2831 -0.0418 0.3059 0.048 Uiso 0.232(3) 1 calc R U P D 2
H5B H 0.4329 -0.0727 0.2986 0.048 Uiso 0.232(3) 1 calc R U P D 2
H6B H 0.3454 0.0853 0.2644 0.048 Uiso 0.232(3) 1 calc R U P D 2
C12B C 0.526(3) 0.398(5) 0.3106(10) 0.0354(10) Uani 0.232(3) 1 d D U P D 2
C22B C 0.391(2) 0.272(4) 0.3265(5) 0.0371(12) Uani 0.232(3) 1 d D U P D 2
H22B H 0.3133 0.3973 0.3213 0.045 Uiso 0.232(3) 1 calc R U P D 2
C32B C 0.405(3) 0.200(3) 0.3805(5) 0.051(2) Uani 0.232(3) 1 d D U P D 2
H33B H 0.3223 0.1017 0.3888 0.061 Uiso 0.232(3) 1 calc R U P D 2
H34B H 0.4866 0.0860 0.3860 0.061 Uiso 0.232(3) 1 calc R U P D 2
C42B C 0.422(2) 0.433(3) 0.4141(5) 0.072(5) Uiso 0.232(3) 1 d D U P D 2
H43B H 0.5042 0.5320 0.4056 0.086 Uiso 0.232(3) 1 calc R U P D 2
H44B H 0.3400 0.5453 0.4090 0.086 Uiso 0.232(3) 1 calc R U P D 2
C52B C 0.438(3) 0.357(6) 0.4668(5) 0.131(10) Uiso 0.232(3) 1 d D U P D 2
H54B H 0.4522 0.5107 0.4867 0.196 Uiso 0.232(3) 1 calc R U P D 2
H55B H 0.5170 0.2413 0.4719 0.196 Uiso 0.232(3) 1 calc R U P D 2
H56B H 0.3535 0.2686 0.4760 0.196 Uiso 0.232(3) 1 calc R U P D 2
O13B O 0.625(4) 0.221(9) 0.302(2) 0.035(3) Uani 0.124(3) 1 d D U P E 3
O23B O 0.540(6) 0.627(7) 0.298(2) 0.038(4) Uani 0.124(3) 1 d D U P E 3
N13B N 0.353(8) 0.046(13) 0.3080(18) 0.0318(15) Uani 0.124(3) 1 d D U P E 3
H7B H 0.2759 -0.0113 0.3218 0.048 Uiso 0.124(3) 1 calc R U P E 3
H8B H 0.4216 -0.0732 0.3123 0.048 Uiso 0.124(3) 1 calc R U P E 3
H9B H 0.3341 0.0704 0.2759 0.048 Uiso 0.124(3) 1 calc R U P E 3
C13B C 0.533(5) 0.389(7) 0.3078(16) 0.0354(10) Uani 0.124(3) 1 d D U P E 3
C23B C 0.400(4) 0.296(8) 0.3311(9) 0.0371(12) Uani 0.124(3) 1 d D U P E 3
H23B H 0.3251 0.4268 0.3251 0.045 Uiso 0.124(3) 1 calc R U P E 3
C33B C 0.427(3) 0.262(12) 0.3861(10) 0.051(2) Uani 0.124(3) 1 d D U P E 3
H35B H 0.4812 0.1030 0.3921 0.061 Uiso 0.124(3) 1 calc R U P E 3
H36B H 0.4834 0.4080 0.3987 0.061 Uiso 0.124(3) 1 calc R U P E 3
C43B C 0.294(3) 0.247(8) 0.4137(9) 0.062(7) Uiso 0.124(3) 1 d D U P E 3
H45B H 0.2424 0.4094 0.4093 0.074 Uiso 0.124(3) 1 calc R U P E 3
H46B H 0.2355 0.1062 0.4001 0.074 Uiso 0.124(3) 1 calc R U P E 3
C53B C 0.324(4) 0.199(11) 0.4673(9) 0.116(14) Uiso 0.124(3) 1 d D U P E 3
H57B H 0.2389 0.1443 0.4818 0.175 Uiso 0.124(3) 1 calc R U P E 3
H58B H 0.3576 0.3583 0.4828 0.175 Uiso 0.124(3) 1 calc R U P E 3
H59B H 0.3944 0.0653 0.4718 0.175 Uiso 0.124(3) 1 calc R U P E 3
O14B O 0.621(4) 0.186(8) 0.299(4) 0.035(3) Uani 0.116(3) 1 d D U P F 4
O24B O 0.559(6) 0.600(6) 0.311(4) 0.038(4) Uani 0.116(3) 1 d D U P F 4
N14B N 0.372(4) -0.008(6) 0.3058(13) 0.0318(15) Uani 0.116(3) 1 d D U P F 4
H10B H 0.2963 -0.0759 0.3191 0.048 Uiso 0.116(3) 1 calc R U P F 4
H11B H 0.4483 -0.0985 0.3158 0.048 Uiso 0.116(3) 1 calc R U P F 4
H12B H 0.3605 -0.0152 0.2731 0.048 Uiso 0.116(3) 1 calc R U P F 4
C14B C 0.538(4) 0.359(6) 0.3115(14) 0.0354(10) Uani 0.116(3) 1 d D U P F 4
C24B C 0.389(3) 0.269(5) 0.3214(7) 0.0371(12) Uani 0.116(3) 1 d D U P F 4
H24B H 0.3208 0.3767 0.3021 0.045 Uiso 0.116(3) 1 calc R U P F 4
C34B C 0.362(3) 0.298(6) 0.3754(8) 0.051(6) Uiso 0.116(3) 1 d D U P F 4
H37B H 0.3693 0.4823 0.3842 0.061 Uiso 0.116(3) 1 calc R U P F 4
H38B H 0.2669 0.2414 0.3808 0.061 Uiso 0.116(3) 1 calc R U P F 4
C44B C 0.463(3) 0.145(8) 0.4088(8) 0.075(9) Uiso 0.116(3) 1 d D U P F 4
H47B H 0.4608 -0.0375 0.3990 0.090 Uiso 0.116(3) 1 calc R U P F 4
H48B H 0.5584 0.2096 0.4052 0.090 Uiso 0.116(3) 1 calc R U P F 4
C54B C 0.430(5) 0.165(10) 0.4614(7) 0.115(15) Uiso 0.116(3) 1 d D U P F 4
H60B H 0.4954 0.0613 0.4812 0.172 Uiso 0.116(3) 1 calc R U P F 4
H61B H 0.3356 0.1013 0.4652 0.172 Uiso 0.116(3) 1 calc R U P F 4
H62B H 0.4358 0.3445 0.4718 0.172 Uiso 0.116(3) 1 calc R U P F 4

loop_
_atom_site_aniso_label
_atom_site_aniso_U_11
_atom_site_aniso_U_22
_atom_site_aniso_U_33
_atom_site_aniso_U_23
_atom_site_aniso_U_13
_atom_site_aniso_U_12
O1A 0.0176(9) 0.0377(13) 0.0737(15) -0.0040(12) 0.0073(9) -0.0032(9)
O2A 0.0272(10) 0.0300(13) 0.0835(16) -0.0038(12) 0.0046(10) -0.0098(10)
N1A 0.0189(10) 0.0296(13) 0.0621(15) 0.0024(12) 0.0017(10) -0.0058(10)
C1A 0.0190(13) 0.0304(17) 0.0542(18) 0.0046(14) -0.0021(12) -0.0045(12)
C21A 0.015(3) 0.026(3) 0.057(2) 0.0021(19) 0.003(3) -0.004(3)
C31A 0.036(3) 0.049(4) 0.060(2) 0.005(2) 0.0060(18) -0.009(2)
C41A 0.090(4) 0.080(4) 0.074(3) -0.021(3) 0.032(3) -0.022(3)
C51A 0.166(7) 0.177(9) 0.065(4) -0.028(5) 0.042(4) -0.047(7)
C22A 0.015(3) 0.026(3) 0.057(2) 0.0021(19) 0.003(3) -0.004(3)
C32A 0.036(3) 0.049(4) 0.060(2) 0.005(2) 0.0060(18) -0.009(2)
C23A 0.015(3) 0.026(3) 0.057(2) 0.0021(19) 0.003(3) -0.004(3)
C33A 0.036(3) 0.049(4) 0.060(2) 0.005(2) 0.0060(18) -0.009(2)
O11B 0.0185(18) 0.027(4) 0.059(7) -0.002(5) 0.007(3) -0.006(2)
O21B 0.034(3) 0.0263(17) 0.054(12) -0.001(4) 0.003(7) -0.0017(17)
N11B 0.016(2) 0.032(3) 0.048(3) 0.008(3) 0.009(3) -0.0045(18)
C11B 0.0193(16) 0.031(2) 0.056(2) 0.0022(18) 0.0036(14) -0.0007(16)
C21B 0.0224(19) 0.035(2) 0.055(3) -0.001(2) 0.005(2) -0.0008(16)
C31B 0.039(4) 0.059(5) 0.056(3) 0.006(3) 0.000(3) 0.001(3)
C41B 0.065(5) 0.091(6) 0.053(4) 0.016(4) 0.003(3) -0.010(4)
C51B 0.079(6) 0.184(13) 0.105(7) -0.002(9) 0.039(5) 0.039(8)
O12B 0.0185(18) 0.027(4) 0.059(7) -0.002(5) 0.007(3) -0.006(2)
O22B 0.034(3) 0.0263(17) 0.054(12) -0.001(4) 0.003(7) -0.0017(17)
N12B 0.016(2) 0.032(3) 0.048(3) 0.008(3) 0.009(3) -0.0045(18)
C12B 0.0193(16) 0.031(2) 0.056(2) 0.0022(18) 0.0036(14) -0.0007(16)
C22B 0.0224(19) 0.035(2) 0.055(3) -0.001(2) 0.005(2) -0.0008(16)
C32B 0.039(4) 0.059(5) 0.056(3) 0.006(3) 0.000(3) 0.001(3)
O13B 0.0185(18) 0.027(4) 0.059(7) -0.002(5) 0.007(3) -0.006(2)
O23B 0.034(3) 0.0263(17) 0.054(12) -0.001(4) 0.003(7) -0.0017(17)
N13B 0.016(2) 0.032(3) 0.048(3) 0.008(3) 0.009(3) -0.0045(18)
C13B 0.0193(16) 0.031(2) 0.056(2) 0.0022(18) 0.0036(14) -0.0007(16)
C23B 0.0224(19) 0.035(2) 0.055(3) -0.001(2) 0.005(2) -0.0008(16)
C33B 0.039(4) 0.059(5) 0.056(3) 0.006(3) 0.000(3) 0.001(3)
O14B 0.0185(18) 0.027(4) 0.059(7) -0.002(5) 0.007(3) -0.006(2)
O24B 0.034(3) 0.0263(17) 0.054(12) -0.001(4) 0.003(7) -0.0017(17)
N14B 0.016(2) 0.032(3) 0.048(3) 0.008(3) 0.009(3) -0.0045(18)
C14B 0.0193(16) 0.031(2) 0.056(2) 0.0022(18) 0.0036(14) -0.0007(16)
C24B 0.0224(19) 0.035(2) 0.055(3) -0.001(2) 0.005(2) -0.0008(16)

loop_
_atom_type_symbol
_atom_type_description
_atom_type_scat_dispersion_real
_atom_type_scat_dispersion_imag
_atom_type_scat_source
C C 0.0033 0.0016 'International Tables Vol C Tables 4.2.6.8 and 6.1.1.4'
H H 0.0000 0.0000 'International Tables Vol C Tables 4.2.6.8 and 6.1.1.4'
N N 0.0061 0.0033 'International Tables Vol C Tables 4.2.6.8 and 6.1.1.4'
O O 0.0106 0.0060 'International Tables Vol C Tables 4.2.6.8 and 6.1.1.4'

loop_
_geom_angle_atom_site_label_1
_geom_angle_atom_site_label_2
_geom_angle_atom_site_label_3
_geom_angle
C21A N1A H1A 109.5
C21A N1A H2A 109.5
H1A N1A H2A 109.5
C21A N1A H3A 109.5
H1A N1A H3A 109.5
H2A N1A H3A 109.5
C22A C1A O2A 118(4)
C22A C1A O1A 117(4)
O2A C1A O1A 125.1(3)
O2A C1A C21A 117.0(5)
O1A C1A C21A 117.9(5)
O2A C1A C23A 120(2)
O1A C1A C23A 115(3)
N1A C21A C31A 109.2(6)
N1A C21A C1A 108.7(9)
C31A C21A C1A 112.2(8)
N1A C21A H21A 108.9
C31A C21A H21A 108.9
C1A C21A H21A 108.9
C41A C31A C21A 114.7(5)
C41A C31A H31A 108.6
C21A C31A H31A 108.6
C41A C31A H32A 108.6
C21A C31A H32A 108.6
H31A C31A H32A 107.6
C31A C41A C51A 112.2(6)
C31A C41A H41A 109.2
C51A C41A H41A 109.2
C31A C41A H42A 109.2
C51A C41A H42A 109.2
H41A C41A H42A 107.9
C41A C51A H51A 109.5
C41A C51A H52A 109.5
H51A C51A H52A 109.5
C41A C51A H53A 109.5
H51A C51A H53A 109.5
H52A C51A H53A 109.5
C1A C22A C32A 121(5)
C1A C22A N1A 121(5)
C32A C22A N1A 107(5)
C1A C22A H22A 101.6
C32A C22A H22A 101.6
N1A C22A H22A 101.6
C42A C32A C22A 114.8(8)
C42A C32A H33A 108.6
C22A C32A H33A 108.6
C42A C32A H34A 108.6
C22A C32A H34A 108.6
H33A C32A H34A 107.6
C32A C42A C52A 112.3(8)
C32A C42A H43A 109.1
C52A C42A H43A 109.1
C32A C42A H44A 109.1
C52A C42A H44A 109.1
H43A C42A H44A 107.9
C42A C52A H54A 109.5
C42A C52A H55A 109.5
H54A C52A H55A 109.5
C42A C52A H56A 109.5
H54A C52A H56A 109.5
H55A C52A H56A 109.5
N1A C23A C33A 111(4)
N1A C23A C1A 106(5)
C33A C23A C1A 113(6)
N1A C23A H23A 108.7
C33A C23A H23A 108.7
C1A C23A H23A 108.7
C43A C33A C23A 114.8(7)
C43A C33A H35A 108.6
C23A C33A H35A 108.6
C43A C33A H36A 108.6
C23A C33A H36A 108.6
H35A C33A H36A 107.6
C33A C43A C53A 112.2(8)
C33A C43A H45A 109.2
C53A C43A H45A 109.2
C33A C43A H46A 109.2
C53A C43A H46A 109.2
H45A C43A H46A 107.9
C43A C53A H57A 109.5
C43A C53A H58A 109.5
H57A C53A H58A 109.5
C43A C53A H59A 109.5
H57A C53A H59A 109.5
H58A C53A H59A 109.5
C21B N11B H1B 109.5
C21B N11B H2B 109.5
H1B N11B H2B 109.5
C21B N11B H3B 109.5
H1B N11B H3B 109.5
H2B N11B H3B 109.5
O11B C11B O21B 126.7(4)
O11B C11B C21B 116.3(4)
O21B C11B C21B 117.0(4)
N11B C21B C31B 110.6(4)
N11B C21B C11B 109.0(3)
C31B C21B C11B 110.4(4)
N11B C21B H21B 109.0
C31B C21B H21B 109.0
C11B C21B H21B 109.0
C41B C31B C21B 113.6(5)
C41B C31B H31B 108.8
C21B C31B H31B 108.8
C41B C31B H32B 108.8
C21B C31B H32B 108.8
H31B C31B H32B 107.7
C51B C41B C31B 112.5(7)
C51B C41B H41B 109.1
C31B C41B H41B 109.1
C51B C41B H42B 109.1
C31B C41B H42B 109.1
H41B C41B H42B 107.8
C41B C51B H51B 109.5
C41B C51B H52B 109.5
H51B C51B H52B 109.5
C41B C51B H53B 109.5
H51B C51B H53B 109.5
H52B C51B H53B 109.5
C22B N12B H4B 109.5
C22B N12B H5B 109.5
H4B N12B H5B 109.5
C22B N12B H6B 109.5
H4B N12B H6B 109.5
H5B N12B H6B 109.5
O12B C12B O22B 126.5(7)
O12B C12B C22B 116.1(5)
O22B C12B C22B 116.8(5)
N12B C22B C32B 110.8(5)
N12B C22B C12B 109.0(5)
C32B C22B C12B 110.3(5)
N12B C22B H22B 108.9
C32B C22B H22B 108.9
C12B C22B H22B 108.9
C42B C32B C22B 113.5(7)
C42B C32B H33B 108.9
C22B C32B H33B 108.9
C42B C32B H34B 108.9
C22B C32B H34B 108.9
H33B C32B H34B 107.7
C52B C42B C32B 112.5(8)
C52B C42B H43B 109.1
C32B C42B H43B 109.1
C52B C42B H44B 109.1
C32B C42B H44B 109.1
H43B C42B H44B 107.8
C42B C52B H54B 109.5
C42B C52B H55B 109.5
H54B C52B H55B 109.5
C42B C52B H56B 109.5
H54B C52B H56B 109.5
H55B C52B H56B 109.5
C23B N13B H7B 109.5
C23B N13B H8B 109.5
H7B N13B H8B 109.5
C23B N13B H9B 109.5
H7B N13B H9B 109.5
H8B N13B H9B 109.5
O13B C13B O23B 126.7(6)
O13B C13B C23B 116.3(6)
O23B C13B C23B 116.9(5)
N13B C23B C33B 110.7(5)
N13B C23B C13B 109.1(5)
C33B C23B C13B 110.4(5)
N13B C23B H23B 108.9
C33B C23B H23B 108.9
C13B C23B H23B 108.9
C43B C33B C23B 113.5(7)
C43B C33B H35B 108.9
C23B C33B H35B 108.9
C43B C33B H36B 108.9
C23B C33B H36B 108.9
H35B C33B H36B 107.7
C53B C43B C33B 112.5(9)
C53B C43B H45B 109.1
C33B C43B H45B 109.1
C53B C43B H46B 109.1
C33B C43B H46B 109.1
H45B C43B H46B 107.8
C43B C53B H57B 109.5
C43B C53B H58B 109.5
H57B C53B H58B 109.5
C43B C53B H59B 109.5
H57B C53B H59B 109.5
H58B C53B H59B 109.5
C24B N14B H10B 109.5
C24B N14B H11B 109.5
H10B N14B H11B 109.5
C24B N14B H12B 109.5
H10B N14B H12B 109.5
H11B N14B H12B 109.5
O14B C14B O24B 126.6(7)
O14B C14B C24B 116.1(6)
O24B C14B C24B 116.8(6)
N14B C24B C34B 110.7(5)
N14B C24B C14B 109.0(5)
C34B C24B C14B 110.4(5)
N14B C24B H24B 108.9
C34B C24B H24B 108.9
C14B C24B H24B 108.9
C44B C34B C24B 113.6(7)
C44B C34B H37B 108.9
C24B C34B H37B 108.9
C44B C34B H38B 108.9
C24B C34B H38B 108.9
H37B C34B H38B 107.7
C54B C44B C34B 112.4(9)
C54B C44B H47B 109.1
C34B C44B H47B 109.1
C54B C44B H48B 109.1
C34B C44B H48B 109.1
H47B C44B H48B 107.8
C44B C54B H60B 109.5
C44B C54B H61B 109.5
H60B C54B H61B 109.5
C44B C54B H62B 109.5
H60B C54B H62B 109.5
H61B C54B H62B 109.5

loop_
_geom_bond_atom_site_label_1
_geom_bond_atom_site_label_2
_geom_bond_distance
O1A C1A 1.248(3)
O2A C1A 1.242(4)
N1A C23A 1.46(5)
N1A C21A 1.475(10)
N1A C22A 1.61(8)
N1A H1A 0.9000
N1A H2A 0.9000
N1A H3A 0.9000
C1A C22A 1.21(6)
C1A C21A 1.544(17)
C1A C23A 1.60(10)
C21A C31A 1.523(6)
C21A H21A 0.9900
C31A C41A 1.498(8)
C31A H31A 0.9800
C31A H32A 0.9800
C41A C51A 1.522(7)
C41A H41A 0.9800
C41A H42A 0.9800
C51A H51A 0.9700
C51A H52A 0.9700
C51A H53A 0.9700
C22A C32A 1.522(7)
C22A H22A 0.9900
C32A C42A 1.498(9)
C32A H33A 0.9800
C32A H34A 0.9800
C42A C52A 1.522(8)
C42A H43A 0.9800
C42A H44A 0.9800
C52A H54A 0.9700
C52A H55A 0.9700
C52A H56A 0.9700
C23A C33A 1.522(7)
C23A H23A 0.9900
C33A C43A 1.498(9)
C33A H35A 0.9800
C33A H36A 0.9800
C43A C53A 1.522(8)
C43A H45A 0.9800
C43A H46A 0.9800
C53A H57A 0.9700
C53A H58A 0.9700
C53A H59A 0.9700
O11B C11B 1.254(5)
O21B C11B 1.258(7)
N11B C21B 1.495(5)
N11B H1B 0.9000
N11B H2B 0.9000
N11B H3B 0.9000
C11B C21B 1.537(4)
C21B C31B 1.527(6)
C21B H21B 0.9900
C31B C41B 1.517(9)
C31B H31B 0.9800
C31B H32B 0.9800
C41B C51B 1.502(11)
C41B H41B 0.9800
C41B H42B 0.9800
C51B H51B 0.9700
C51B H52B 0.9700
C51B H53B 0.9700
O12B C12B 1.255(5)
O22B C12B 1.259(8)
N12B C22B 1.495(6)
N12B H4B 0.9000
N12B H5B 0.9000
N12B H6B 0.9000
C12B C22B 1.538(5)
C22B C32B 1.528(7)
C22B H22B 0.9900
C32B C42B 1.519(9)
C32B H33B 0.9800
C32B H34B 0.9800
C42B C52B 1.501(12)
C42B H43B 0.9800
C42B H44B 0.9800
C52B H54B 0.9700
C52B H55B 0.9700
C52B H56B 0.9700
O13B C13B 1.254(6)
O23B C13B 1.258(7)
N13B C23B 1.495(6)
N13B H7B 0.9000
N13B H8B 0.9000
N13B H9B 0.9000
C13B C23B 1.537(5)
C23B C33B 1.528(7)
C23B H23B 0.9900
C33B C43B 1.518(9)
C33B H35B 0.9800
C33B H36B 0.9800
C43B C53B 1.501(12)
C43B H45B 0.9800
C43B H46B 0.9800
C53B H57B 0.9700
C53B H58B 0.9700
C53B H59B 0.9700
O14B C14B 1.255(6)
O24B C14B 1.259(7)
N14B C24B 1.495(6)
N14B H10B 0.9000
N14B H11B 0.9000
N14B H12B 0.9000
C14B C24B 1.537(5)
C24B C34B 1.527(7)
C24B H24B 0.9900
C34B C44B 1.518(9)
C34B H37B 0.9800
C34B H38B 0.9800
C44B C54B 1.502(12)
C44B H47B 0.9800
C44B H48B 0.9800
C54B H60B 0.9700
C54B H61B 0.9700
C54B H62B 0.9700

loop_
_geom_hbond_atom_site_label_D
_geom_hbond_atom_site_label_H
_geom_hbond_atom_site_label_A
_geom_hbond_distance_DH
_geom_hbond_distance_HA
_geom_hbond_distance_DA
_geom_hbond_angle_DHA
_geom_hbond_site_symmetry_A
N1A H1A O11B 0.90 1.87 2.761(15) 169.9 .
N1A H2A O2A 0.90 1.97 2.852(3) 166.3 1_545
N1A H3A O11B 0.90 2.00 2.797(18) 146.7 4_655
N11B H1B O2A 0.90 1.96 2.855(19) 171.5 1_445
N11B H1B O1A 0.90 2.41 3.019(12) 124.7 1_445
N11B H2B O21B 0.90 1.99 2.84(3) 158.4 1_545
N11B H3B O1A 0.90 1.96 2.858(13) 177.6 4_645

loop_
_geom_torsion_atom_site_label_1
_geom_torsion_atom_site_label_2
_geom_torsion_atom_site_label_3
_geom_torsion_atom_site_label_4
_geom_torsion
O2A C1A C21A N1A 163.9(4)
O1A C1A C21A N1A -16.5(7)
O2A C1A C21A C31A -75.1(8)
O1A C1A C21A C31A 104.5(7)
N1A C21A C31A C41A -168.6(8)
C1A C21A C31A C41A 70.7(10)
C21A C31A C41A C51A 172.1(9)
O2A C1A C22A C32A -61(6)
O1A C1A C22A C32A 117(5)
O2A C1A C22A N1A 162(3)
O1A C1A C22A N1A -21(4)
N1A C22A C32A C42A 86(7)
C1A C22A C32A C42A -57(10)
C22A C32A C42A C52A 174(7)
O2A C1A C23A N1A 157(3)
O1A C1A C23A N1A -32(5)
O2A C1A C23A C33A -81(5)
O1A C1A C23A C33A 90(3)
N1A C23A C33A C43A -175(5)
C1A C23A C33A C43A 65(6)
C23A C33A C43A C53A 76(7)
O11B C11B C21B N11B -38.3(17)
O21B C11B C21B N11B 143.8(17)
O11B C11B C21B C31B 83.3(16)
O21B C11B C21B C31B -94.6(17)
N11B C21B C31B C41B -64.5(8)
C11B C21B C31B C41B 174.8(8)
C21B C31B C41B C51B -71.6(11)
O12B C12B C22B N12B -24(4)
O22B C12B C22B N12B 165(3)
O12B C12B C22B C32B 98(4)
O22B C12B C22B C32B -73(3)
N12B C22B C32B C42B -174.0(19)
C12B C22B C32B C42B 65.1(19)
C22B C32B C42B C52B -179.3(18)
O13B C13B C23B N13B -45(5)
O23B C13B C23B N13B 137(6)
O13B C13B C23B C33B 77(5)
O23B C13B C23B C33B -101(6)
N13B C23B C33B C43B -76(4)
C13B C23B C33B C43B 163(4)
C23B C33B C43B C53B 177(4)
O14B C14B C24B N14B -9(6)
O24B C14B C24B N14B 163(6)
O14B C14B C24B C34B 112(5)
O24B C14B C24B C34B -75(6)
N14B C24B C34B C44B 62(3)
C14B C24B C34B C44B -59(3)
C24B C34B C44B C54B -176.5(19)
